data_2104589
loop_
_publ_author_name
'Marsh, Richard E.'

_publ_section_title
;
 Space groups <i>P</i>1 and <i>Cc</i>: how are they doing?
;
_journal_coeditor_code BK5088
_journal_issue 6
_journal_name_full 'Acta Crystallographica Section B'
_journal_page_first 782
_journal_page_last 783
_journal_paper_doi 10.1107/S0108768109046448
_journal_volume 65
_journal_year 2009
_chemical_formula_moiety 'C21 H26 N2'
_chemical_formula_sum 'C21 H26 N2'
_chemical_formula_weight 280.24
_chemical_name_systematic
;
1,3-bis(2,6-Dimethylphenyl)4,5,6,7-tetrahydro-3H-1,3-diazepin-2-yl radical.
;
_space_group_IT_number 2
_symmetry_cell_setting triclinic
_symmetry_space_group_name_Hall '-P 1'
_symmetry_space_group_name_H-M 'P -1'
_cell_angle_alpha 87.179(2)
_cell_angle_beta 86.3700(19)
_cell_angle_gamma 73.7390(18)
_cell_formula_units_Z 4
_cell_length_a 10.1430(4)
_cell_length_b 11.3740(5)
_cell_length_c 16.2920(7)
_cell_measurement_temperature 293
_cell_volume 1799.77(13)
_diffrn_measurement_device_type Unknown
_diffrn_radiation_monochromator graphite
_diffrn_radiation_type 'Mo K\a'
_diffrn_radiation_wavelength 0.71073
_exptl_crystal_density_diffrn 1.235
_exptl_crystal_F_000 560
_cod_data_source_file bk5088.cif
_cod_data_source_block BOHCOR
_cod_depositor_comments
;
The following automatic conversions were performed:
'_symmetry_cell_setting' value 'Triclinic' changed to 'triclinic'
according to '/home/saulius/struct/CIF-dictionaries/cif_core.dic'
dictionary named 'cif_core.dic' version 2.4.1 from 2010-06-29.

Automatic conversion script
Id: cif_fix_enum 1527 2010-12-29 10:47:43Z saulius 

The following automatic conversions were performed:

'_symmetry_cell_setting' value 'Triclinic' changed to 'triclinic'
according to /home/saulius/struct/CIF-dictionaries/cif_core.dic
dictionary named 'cif_core.dic' version 2.4.1 from 2010-06-29.

Automatic conversion script
Id: cif_fix_values 1715 2011-07-08 13:25:40Z adriana 
;
_cod_original_sg_symbol_H-M 'P-1 '
_cod_database_code 2104589

loop_
_symmetry_equiv_pos_as_xyz
x,y,z
-x,-y,-z

loop_
_atom_site_label
_atom_site_type_symbol
_atom_site_fract_x
_atom_site_fract_y
_atom_site_fract_z
_atom_site_occupancy
N1 N 0.1572 0.3644 0.1568 1
C1 C 0.2406 0.2536 0.1892 1
N2 N 0.1782 0.1644 0.1994 1
C2 C 0.0545 0.1430 0.1680 1
C3 C 0.0245 0.2070 0.0802 1
C4 C -0.0480 0.3450 0.0855 1
C5 C 0.0045 0.3988 0.1577 1
C6 C 0.2186 0.4619 0.1430 1
C7 C 0.2135 0.5460 0.2016 1
C8 C 0.2680 0.6430 0.1850 1
C9 C 0.3285 0.6570 0.1089 1
C10 C 0.3390 0.5725 0.0481 1
C11 C 0.2875 0.4720 0.0648 1
C12 C 0.1460 0.5280 0.2880 1
C13 C 0.3000 0.3760 0.0006 1
C14 C 0.2575 0.0566 0.2458 1
C15 C 0.3620 -0.0295 0.2024 1
C16 C 0.4385 -0.1325 0.2493 1
C17 C 0.4105 -0.1470 0.3321 1
C18 C 0.3055 -0.0610 0.3732 1
C19 C 0.2245 0.0480 0.3293 1
C20 C 0.3940 -0.0140 0.1119 1
C21 C 0.1175 0.1450 0.3730 1
N3 N 0.6698 0.1505 0.2962 1
C22 C 0.7344 0.2376 0.3104 1
N4 N 0.6484 0.3400 0.3468 1
C23 C 0.4960 0.3766 0.3532 1
C24 C 0.4370 0.3055 0.4232 1
C25 C 0.5055 0.1675 0.4196 1
C26 C 0.5428 0.1266 0.3276 1
C27 C 0.7550 0.0530 0.2460 1
C28 C 0.7405 0.0620 0.1604 1
C29 C 0.8195 -0.0330 0.1124 1
C30 C 0.9150 -0.1350 0.1511 1
C31 C 1.0715 0.1430 -0.2326 1
C32 C 0.8475 -0.0455 0.2836 1
C33 C 0.6415 0.1740 0.1216 1
C34 C 0.8610 -0.0535 0.3750 1
C35 C 0.7123 0.4299 0.3680 1
C36 C 0.7765 0.4185 0.4438 1
C37 C 0.8380 0.5095 0.4631 1
C38 C 0.8275 0.6115 0.4122 1
C39 C 0.7675 0.6225 0.3370 1
C40 C 0.7085 0.5315 0.3144 1
C41 C 0.7825 0.3105 0.5018 1
C42 C 0.6415 0.5370 0.2300 1

loop_
_geom_angle_atom_site_label_1
_geom_angle_atom_site_label_2
_geom_angle_atom_site_label_3
_geom_angle
_geom_angle_site_symmetry_1
_geom_angle_site_symmetry_2
_geom_angle_site_symmetry_3
_geom_angle_publ_flag
C22 N3 C26 134.14 . . . yes
C22 N3 C27 112.48 . . . yes
C26 N3 C27 112.92 . . . yes
C22 N4 C23 127.46 . . . yes
C22 N4 C35 115.60 . . . yes
C23 N4 C35 116.03 . . . yes
C5 N1 C6 116.09 . . . yes
C1 N1 C6 116.66 . . . yes
C1 N1 C5 124.97 . . . yes
C1 N2 C14 113.41 . . . yes
C2 N2 C14 111.36 . . . yes
C1 N2 C2 134.89 . . . yes
N3 C22 N4 113.27 . . . yes
N4 C23 C24 112.80 . . . yes
C23 C24 C25 111.21 . . . no
C24 C25 C26 111.15 . . . no
N3 C26 C25 111.68 . . . yes
N3 C27 C32 119.29 . . . yes
N3 C27 C28 118.46 . . . yes
C28 C27 C32 122.25 . . . no
C27 C28 C33 120.36 . . . no
C27 C28 C29 118.53 . . . no
C29 C28 C33 121.10 . . . no
C28 C29 C30 119.32 . . . no
C29 C30 C31 121.87 . . . no
C30 C31 C32 119.73 . . . no
C27 C32 C31 118.26 . . . no
C31 C32 C34 120.32 . . . no
C27 C32 C34 121.39 . . . no
C36 C35 C40 120.28 . . . no
N4 C35 C36 119.93 . . . yes
N4 C35 C40 119.77 . . . yes
C35 C36 C41 121.23 . . . no
C35 C36 C37 118.46 . . . no
C37 C36 C41 120.29 . . . no
C36 C37 C38 120.65 . . . no
C37 C38 C39 121.25 . . . no
C38 C39 C40 119.55 . . . no
C39 C40 C42 122.22 . . . no
C35 C40 C39 119.57 . . . no
C35 C40 C42 118.19 . . . no
N1 C1 N2 114.02 . . . yes
N2 C2 C3 110.77 . . . yes
C2 C3 C4 112.13 . . . no
C3 C4 C5 110.22 . . . no
N1 C5 C4 112.23 . . . yes
N1 C6 C7 122.43 . . . yes
N1 C6 C11 118.10 . . . yes
C7 C6 C11 119.47 . . . no
C6 C7 C8 121.07 . . . no
C6 C7 C12 118.33 . . . no
C8 C7 C12 120.59 . . . no
C7 C8 C9 119.98 . . . no
C8 C9 C10 121.04 . . . no
C9 C10 C11 119.58 . . . no
C6 C11 C10 118.71 . . . no
C6 C11 C13 120.11 . . . no
C10 C11 C13 121.15 . . . no
N2 C14 C15 117.59 . . . yes
N2 C14 C19 117.51 . . . yes
C15 C14 C19 124.90 . . . no
C14 C15 C16 116.33 . . . no
C14 C15 C20 122.33 . . . no
C16 C15 C20 121.33 . . . no
C15 C16 C17 121.71 . . . no
C16 C17 C18 120.66 . . . no
C17 C18 C19 120.57 . . . no
C14 C19 C18 115.80 . . . no
C14 C19 C21 122.67 . . . no
C18 C19 C21 121.49 . . . no

loop_
_geom_bond_atom_site_label_1
_geom_bond_atom_site_label_2
_geom_bond_distance
_geom_bond_site_symmetry_1
_geom_bond_site_symmetry_2
_geom_bond_publ_flag
N3 C22 1.3673 . . yes
N3 C26 1.4470 . . yes
N3 C27 1.4521 . . yes
N4 C22 1.3794 . . yes
N4 C23 1.4823 . . yes
N4 C35 1.4210 . . yes
N1 C6 1.4187 . . yes
N1 C1 1.4059 . . yes
N1 C5 1.4868 . . yes
N2 C1 1.3369 . . yes
N2 C2 1.4696 . . yes
N2 C14 1.4681 . . yes
C23 C24 1.5513 . . no
C24 C25 1.5307 . . no
C25 C26 1.5825 . . no
C27 C28 1.4073 . . no
C27 C32 1.3883 . . no
C28 C29 1.3929 . . no
C28 C33 1.5217 . . no
C29 C30 1.4345 . . no
C30 C31 1.3395 . . no
C31 C32 1.4454 . . no
C32 C34 1.5000 . . no
C35 C36 1.4159 . . no
C35 C40 1.4069 . . no
C36 C41 1.5022 . . no
C36 C37 1.4063 . . no
C37 C38 1.3756 . . no
C38 C39 1.3870 . . no
C39 C40 1.4062 . . no
C40 C42 1.5629 . . no
C2 C3 1.5803 . . no
C3 C4 1.5397 . . no
C4 C5 1.5409 . . no
C6 C7 1.3730 . . no
C6 C11 1.4292 . . no
C7 C8 1.3745 . . no
C7 C12 1.5557 . . no
C8 C9 1.3704 . . no
C9 C10 1.3926 . . no
C10 C11 1.3926 . . no
C11 C13 1.5233 . . no
C14 C15 1.4051 . . no
C14 C19 1.3856 . . no
C15 C16 1.4270 . . no
C15 C20 1.5021 . . no
C16 C17 1.3724 . . no
C17 C18 1.3893 . . no
C18 C19 1.4630 . . no
C19 C21 1.4869 . . no
